data_7130277
loop_
_publ_author_name
'Garai, Sumit'
'Ghosh, Krishna Gopal'
'Biswas, Ashik'
'Chowdhury, Sushobhan'
'Sureshkumar, Devarajulu'

_publ_section_title
;
 Diastereoselective palladium-catalyzed C(sp3)--H cyanomethylation of
 amino acid and carboxylic acid derivatives
;
_journal_name_full 'Chemical Communications'
_journal_paper_doi 10.1039/D2CC03106J
_journal_year 2022
_chemical_formula_moiety 'C18 H16 N4 O'
_chemical_formula_sum 'C18 H16 N4 O'
_chemical_formula_weight 304.35
_space_group_crystal_system monoclinic
_space_group_IT_number 14
_space_group_name_Hall '-P 2ybc'
_space_group_name_H-M_alt 'P 1 21/c 1'
_atom_sites_solution_hydrogens geom
_atom_sites_solution_primary dual
_audit_creation_date 2021-12-20
_audit_creation_method
;
Olex2 1.3
(compiled 2020.11.12 svn.r5f609507 for OlexSys, GUI svn.r6408)
;
_audit_update_record
;
2021-12-21 deposited with the CCDC.	2022-06-16 downloaded from the CCDC.
;
_cell_angle_alpha 90
_cell_angle_beta 98.911(4)
_cell_angle_gamma 90
_cell_formula_units_Z 4
_cell_length_a 8.4867(3)
_cell_length_b 12.6562(5)
_cell_length_c 14.6198(6)
_cell_measurement_reflns_used 5143
_cell_measurement_temperature 295.9(6)
_cell_measurement_theta_max 27.2240
_cell_measurement_theta_min 2.1220
_cell_volume 1551.35(11)
_computing_cell_refinement 'CrysAlisPro 1.171.40.53 (Rigaku OD, 2019)'
_computing_data_collection 'CrysAlisPro 1.171.40.53 (Rigaku OD, 2019)'
_computing_data_reduction 'CrysAlisPro 1.171.40.53 (Rigaku OD, 2019)'
_computing_molecular_graphics 'Olex2 1.3 (Dolomanov et al., 2009)'
_computing_publication_material 'Olex2 1.3 (Dolomanov et al., 2009)'
_computing_structure_refinement 'SHELXL 2018/3 (Sheldrick, 2015)'
_computing_structure_solution 'SHELXT 2014/4 (Sheldrick, 2014)'
_diffrn_ambient_environment air
_diffrn_ambient_temperature 295.9(6)
_diffrn_detector 'CCD plate'
_diffrn_detector_area_resol_mean 7.9580
_diffrn_detector_type Eos
_diffrn_measured_fraction_theta_full 1.000
_diffrn_measured_fraction_theta_max 0.921
_diffrn_measurement_details
;
List of Runs (angles in degrees, time in seconds):

  # Type    Start    End  Width  t~exp~   \w     \q     \k     \f   Frames
#--------------------------------------------------------------------------
  1  \w    -11.00 103.00   1.00   22.00    --   26.72  57.00  90.00  114
  2  \w    -29.00 108.00   1.00   22.00    --   26.72  38.00-120.00  137
  3  \w    -11.00 103.00   1.00   22.00    --   26.72  57.00 -30.00  114
  4  \w     35.00 121.00   1.00   22.00    --   26.72 178.00  90.00   86
  5  \w    -49.00  31.00   1.00   22.00    --   26.72 -57.00-150.00   80
  6  \w     35.00 121.00   1.00   22.00    --   26.72 178.00 -90.00   86
;
_diffrn_measurement_device 'four-circle diffractometer'
_diffrn_measurement_device_type 'SuperNova, Dual, Cu at home/near, Eos'
_diffrn_measurement_method '\w scans'
_diffrn_orient_matrix_type 'CrysAlisPro convention (1999,Acta A55,543-557)'
_diffrn_orient_matrix_UB_11 -0.0280756000
_diffrn_orient_matrix_UB_12 -0.0461077000
_diffrn_orient_matrix_UB_13 0.0198137000
_diffrn_orient_matrix_UB_21 -0.0657353000
_diffrn_orient_matrix_UB_22 -0.0021250000
_diffrn_orient_matrix_UB_23 -0.0364514000
_diffrn_orient_matrix_UB_31 0.0453174000
_diffrn_orient_matrix_UB_32 -0.0317095000
_diffrn_orient_matrix_UB_33 -0.0263203000
_diffrn_radiation_monochromator mirror
_diffrn_radiation_probe x-ray
_diffrn_radiation_type 'Mo K\a'
_diffrn_radiation_wavelength 0.71073
_diffrn_reflns_av_R_equivalents 0.0509
_diffrn_reflns_av_unetI/netI 0.0356
_diffrn_reflns_Laue_measured_fraction_full 1.000
_diffrn_reflns_Laue_measured_fraction_max 0.921
_diffrn_reflns_limit_h_max 10
_diffrn_reflns_limit_h_min -10
_diffrn_reflns_limit_k_max 16
_diffrn_reflns_limit_k_min -15
_diffrn_reflns_limit_l_max 18
_diffrn_reflns_limit_l_min -18
_diffrn_reflns_number 13574
_diffrn_reflns_point_group_measured_fraction_full 1.000
_diffrn_reflns_point_group_measured_fraction_max 0.921
_diffrn_reflns_theta_full 25.242
_diffrn_reflns_theta_max 27.649
_diffrn_reflns_theta_min 2.140
_diffrn_source 'micro-focus sealed X-ray tube'
_diffrn_source_type 'SuperNova (Mo) X-ray Source'
_exptl_absorpt_coefficient_mu 0.085
_exptl_absorpt_correction_T_max 1.00000
_exptl_absorpt_correction_T_min 0.35731
_exptl_absorpt_correction_type multi-scan
_exptl_absorpt_process_details
;
CrysAlisPro 1.171.40.53 (Rigaku Oxford Diffraction, 2019)
Empirical absorption correction using spherical harmonics,
 implemented in SCALE3 ABSPACK scaling algorithm.
;
_exptl_crystal_colour 'clear colourless'
_exptl_crystal_colour_lustre clear
_exptl_crystal_colour_primary colourless
_exptl_crystal_density_diffrn 1.303
_exptl_crystal_description needle
_exptl_crystal_F_000 640
_exptl_crystal_size_max 0.04
_exptl_crystal_size_mid 0.02
_exptl_crystal_size_min 0.01
_refine_diff_density_max 0.181
_refine_diff_density_min -0.159
_refine_diff_density_rms 0.037
_refine_ls_extinction_method none
_refine_ls_goodness_of_fit_ref 1.174
_refine_ls_hydrogen_treatment constr
_refine_ls_matrix_type full
_refine_ls_number_parameters 208
_refine_ls_number_reflns 3335
_refine_ls_number_restraints 0
_refine_ls_restrained_S_all 1.174
_refine_ls_R_factor_all 0.0672
_refine_ls_R_factor_gt 0.0535
_refine_ls_shift/su_max 0.000
_refine_ls_shift/su_mean 0.000
_refine_ls_structure_factor_coef Fsqd
_refine_ls_weighting_details 'w=1/[\s^2^(Fo^2^)+(0.0468P)^2^+0.5846P] where P=(Fo^2^+2Fc^2^)/3'
_refine_ls_weighting_scheme calc
_refine_ls_wR_factor_gt 0.1434
_refine_ls_wR_factor_ref 0.1517
_reflns_Friedel_coverage 0.000
_reflns_number_gt 2647
_reflns_number_total 3335
_reflns_threshold_expression 'I > 2\s(I)'
_cod_data_source_file d2cc03106j2.cif
_cod_data_source_block test_1
_cod_database_code 7130277
_shelx_shelxl_version_number 2018/3
_chemical_oxdiff_formula 'C18 H16 N4 O'
_shelx_space_group_comment
;
The symmetry employed for this shelxl refinement is uniquely defined
by the following loop, which should always be used as a source of
symmetry information in preference to the above space-group names.
They are only intended as comments.
;
_shelx_estimated_absorpt_t_max 0.999
_shelx_estimated_absorpt_t_min 0.997
_reflns_odcompleteness_completeness 99.94
_reflns_odcompleteness_iscentric 1
_reflns_odcompleteness_theta 25.63
_olex2_refinement_description
;
1. Fixed Uiso
 At 1.2 times of:
  All C(H) groups, All C(H,H) groups, All N(H) groups
2.a Ternary CH refined with riding coordinates:
 C004(H004), C008(H008), C009(H009)
2.b Secondary CH2 refined with riding coordinates:
 C00E(H00A,H00B), C00H(H00D,H00E), C00K(H00F,H00G)
2.c Aromatic/amide H refined with riding coordinates:
 N002(H002), C00C(H00C), C00I(H00I), C00J(H00J), C00L(H00L), C00M(H00M),
 C00N(H00N)
;
_olex2_submission_special_instructions 'No special instructions were received'
_oxdiff_exptl_absorpt_empirical_details
;
Empirical correction (ABSPACK) includes:
- Absorption correction using spherical harmonics
- Frame scaling
;
_oxdiff_exptl_absorpt_empirical_full_max 1.761
_oxdiff_exptl_absorpt_empirical_full_min 0.640

loop_
_space_group_symop_operation_xyz
'x, y, z'
'-x, y+1/2, -z+1/2'
'-x, -y, -z'
'x, -y-1/2, z-1/2'

loop_
_atom_site_label
_atom_site_type_symbol
_atom_site_fract_x
_atom_site_fract_y
_atom_site_fract_z
_atom_site_U_iso_or_equiv
_atom_site_adp_type
_atom_site_occupancy
_atom_site_site_symmetry_order
_atom_site_calc_flag
_atom_site_refinement_flags_posn
_atom_site_refinement_flags_adp
_atom_site_refinement_flags_occupancy
_atom_site_disorder_assembly
_atom_site_disorder_group
O001 O 0.82781(19) 0.28885(14) 0.24311(10) 0.0626(5) Uani 1 1 d . . . . .
N002 N 0.74401(19) 0.39480(13) 0.35071(10) 0.0416(4) Uani 1 1 d . . . . .
H002 H 0.677171 0.444406 0.356805 0.050 Uiso 1 1 calc R U . . .
N003 N 0.7106(2) 0.50212(15) 0.50256(11) 0.0487(4) Uani 1 1 d . . . . .
C004 C 0.5932(2) 0.39212(15) 0.19683(12) 0.0378(4) Uani 1 1 d . . . . .
H004 H 0.530698 0.445967 0.223422 0.045 Uiso 1 1 calc R U . . .
C005 C 0.7340(2) 0.35366(15) 0.26447(13) 0.0397(4) Uani 1 1 d . . . . .
C006 C 0.8248(2) 0.42553(16) 0.51238(12) 0.0417(5) Uani 1 1 d . . . . .
C007 C 0.8483(2) 0.36778(16) 0.43161(12) 0.0400(4) Uani 1 1 d . . . . .
C008 C 0.6303(2) 0.42311(16) 0.09919(12) 0.0415(4) Uani 1 1 d . . . . .
H008 H 0.554757 0.477660 0.072721 0.050 Uiso 1 1 calc R U . . .
C009 C 0.4873(2) 0.30141(16) 0.14730(14) 0.0452(5) Uani 1 1 d . . . . .
H009 H 0.376480 0.325500 0.132885 0.054 Uiso 1 1 calc R U . . .
C00A C 0.9188(2) 0.40040(18) 0.59818(13) 0.0489(5) Uani 1 1 d . . . . .
N00B N 0.8005(3) 0.4887(2) -0.08906(15) 0.0791(7) Uani 1 1 d . . . . .
C00C C 0.9629(2) 0.29127(18) 0.43708(15) 0.0512(5) Uani 1 1 d . . . . .
H00C H 0.980154 0.254928 0.384234 0.061 Uiso 1 1 calc R U . . .
N00D N 0.3435(3) 0.1830(2) 0.33094(17) 0.0813(7) Uani 1 1 d . . . . .
C00E C 0.7978(2) 0.45579(19) 0.08623(14) 0.0517(5) Uani 1 1 d . . . . .
H00A H 0.827930 0.519928 0.120896 0.062 Uiso 1 1 calc R U . . .
H00B H 0.873016 0.400724 0.109425 0.062 Uiso 1 1 calc R U . . .
C00F C 0.8027(3) 0.47383(19) -0.01251(16) 0.0542(6) Uani 1 1 d . . . . .
C00G C 0.4105(3) 0.18488(18) 0.26922(18) 0.0578(6) Uani 1 1 d . . . . .
C00H C 0.5700(3) 0.31496(19) 0.06167(14) 0.0567(6) Uani 1 1 d . . . . .
H00D H 0.654303 0.264081 0.058016 0.068 Uiso 1 1 calc R U . . .
H00E H 0.496895 0.318448 0.003773 0.068 Uiso 1 1 calc R U . . .
C00I C 0.6909(3) 0.5554(2) 0.57736(16) 0.0619(6) Uani 1 1 d . . . . .
H00I H 0.615314 0.609174 0.571306 0.074 Uiso 1 1 calc R U . . .
C00J C 1.0329(3) 0.3198(2) 0.60161(16) 0.0627(7) Uani 1 1 d . . . . .
H00J H 1.093910 0.301887 0.657911 0.075 Uiso 1 1 calc R U . . .
C00K C 0.4915(3) 0.19027(18) 0.18837(17) 0.0588(6) Uani 1 1 d . . . . .
H00F H 0.441036 0.141466 0.141654 0.071 Uiso 1 1 calc R U . . .
H00G H 0.601649 0.168473 0.205879 0.071 Uiso 1 1 calc R U . . .
C00L C 1.0550(3) 0.2678(2) 0.52370(17) 0.0616(6) Uani 1 1 d . . . . .
H00L H 1.132602 0.215463 0.527260 0.074 Uiso 1 1 calc R U . . .
C00M C 0.8879(3) 0.4591(2) 0.67588(15) 0.0642(7) Uani 1 1 d . . . . .
H00M H 0.944387 0.444435 0.734228 0.077 Uiso 1 1 calc R U . . .
C00N C 0.7771(4) 0.5360(2) 0.66553(16) 0.0689(8) Uani 1 1 d . . . . .
H00N H 0.757918 0.575716 0.716183 0.083 Uiso 1 1 calc R U . . .

loop_
_atom_site_aniso_label
_atom_site_aniso_U_11
_atom_site_aniso_U_22
_atom_site_aniso_U_33
_atom_site_aniso_U_23
_atom_site_aniso_U_13
_atom_site_aniso_U_12
O001 0.0674(10) 0.0778(11) 0.0398(8) -0.0084(8) -0.0011(7) 0.0338(9)
N002 0.0481(9) 0.0454(9) 0.0296(8) -0.0012(7) 0.0000(7) 0.0082(7)
N003 0.0589(11) 0.0519(10) 0.0354(9) -0.0031(8) 0.0076(8) -0.0060(8)
C004 0.0431(10) 0.0396(10) 0.0302(9) -0.0012(8) 0.0041(7) 0.0070(8)
C005 0.0450(10) 0.0422(10) 0.0312(9) -0.0004(8) 0.0039(8) 0.0043(8)
C006 0.0442(10) 0.0491(11) 0.0310(10) 0.0052(8) 0.0029(8) -0.0173(9)
C007 0.0421(10) 0.0450(11) 0.0312(9) 0.0059(8) 0.0001(8) -0.0071(8)
C008 0.0442(10) 0.0492(11) 0.0293(9) 0.0026(8) 0.0004(8) 0.0039(8)
C009 0.0481(11) 0.0463(11) 0.0393(11) -0.0011(9) 0.0010(8) -0.0007(9)
C00A 0.0498(11) 0.0635(14) 0.0313(10) 0.0083(9) -0.0004(8) -0.0246(10)
N00B 0.0822(16) 0.1049(19) 0.0548(13) 0.0205(13) 0.0251(11) 0.0100(13)
C00C 0.0507(12) 0.0579(13) 0.0429(12) 0.0057(10) 0.0006(9) 0.0022(10)
N00D 0.1049(19) 0.0763(16) 0.0622(14) 0.0164(12) 0.0116(14) -0.0089(14)
C00E 0.0480(11) 0.0644(14) 0.0426(12) 0.0056(10) 0.0068(9) 0.0036(10)
C00F 0.0514(12) 0.0607(14) 0.0528(14) 0.0084(11) 0.0152(10) 0.0061(10)
C00G 0.0717(15) 0.0437(12) 0.0538(14) 0.0068(10) -0.0035(12) -0.0055(11)
C00H 0.0716(14) 0.0630(15) 0.0344(11) -0.0101(10) 0.0046(10) -0.0063(12)
C00I 0.0772(16) 0.0651(15) 0.0456(13) -0.0130(11) 0.0165(12) -0.0109(13)
C00J 0.0542(13) 0.0871(18) 0.0411(12) 0.0218(12) -0.0102(10) -0.0159(13)
C00K 0.0685(14) 0.0431(12) 0.0638(15) -0.0024(11) 0.0072(12) -0.0011(10)
C00L 0.0504(12) 0.0729(16) 0.0572(15) 0.0196(12) -0.0056(10) 0.0048(11)
C00M 0.0722(16) 0.0892(19) 0.0292(11) 0.0021(11) 0.0016(10) -0.0366(15)
C00N 0.0886(19) 0.0816(19) 0.0387(13) -0.0144(12) 0.0167(12) -0.0311(16)

loop_
_atom_type_symbol
_atom_type_description
_atom_type_scat_dispersion_real
_atom_type_scat_dispersion_imag
_atom_type_scat_source
C C 0.0033 0.0016 'International Tables Vol C Tables 4.2.6.8 and 6.1.1.4'
H H 0.0000 0.0000 'International Tables Vol C Tables 4.2.6.8 and 6.1.1.4'
N N 0.0061 0.0033 'International Tables Vol C Tables 4.2.6.8 and 6.1.1.4'
O O 0.0106 0.0060 'International Tables Vol C Tables 4.2.6.8 and 6.1.1.4'

loop_
_geom_angle_atom_site_label_1
_geom_angle_atom_site_label_2
_geom_angle_atom_site_label_3
_geom_angle
_geom_angle_site_symmetry_1
_geom_angle_site_symmetry_3
_geom_angle_publ_flag
C005 N002 H002 115.5 . . ?
C005 N002 C007 129.08(17) . . ?
C007 N002 H002 115.5 . . ?
C00I N003 C006 117.2(2) . . ?
C005 C004 H004 112.7 . . ?
C005 C004 C008 115.41(15) . . ?
C005 C004 C009 113.98(16) . . ?
C008 C004 H004 112.7 . . ?
C008 C004 C009 86.78(14) . . ?
C009 C004 H004 112.7 . . ?
O001 C005 N002 123.28(17) . . ?
O001 C005 C004 122.18(17) . . ?
N002 C005 C004 114.51(16) . . ?
N003 C006 C007 117.69(17) . . ?
N003 C006 C00A 123.19(19) . . ?
C00A C006 C007 119.1(2) . . ?
N002 C007 C006 114.90(17) . . ?
C00C C007 N002 124.86(18) . . ?
C00C C007 C006 120.22(18) . . ?
C004 C008 H008 109.0 . . ?
C00E C008 C004 120.53(16) . . ?
C00E C008 H008 109.0 . . ?
C00E C008 C00H 117.71(18) . . ?
C00H C008 C004 89.97(15) . . ?
C00H C008 H008 109.0 . . ?
C004 C009 H009 109.5 . . ?
C00H C009 C004 89.60(15) . . ?
C00H C009 H009 109.5 . . ?
C00K C009 C004 121.12(18) . . ?
C00K C009 H009 109.5 . . ?
C00K C009 C00H 115.91(19) . . ?
C006 C00A C00M 116.4(2) . . ?
C00J C00A C006 119.1(2) . . ?
C00J C00A C00M 124.5(2) . . ?
C007 C00C H00C 120.3 . . ?
C007 C00C C00L 119.4(2) . . ?
C00L C00C H00C 120.3 . . ?
C008 C00E H00A 109.8 . . ?
C008 C00E H00B 109.8 . . ?
H00A C00E H00B 108.2 . . ?
C00F C00E C008 109.51(18) . . ?
C00F C00E H00A 109.8 . . ?
C00F C00E H00B 109.8 . . ?
N00B C00F C00E 177.4(2) . . ?
N00D C00G C00K 177.7(3) . . ?
C008 C00H C009 88.70(15) . . ?
C008 C00H H00D 113.9 . . ?
C008 C00H H00E 113.9 . . ?
C009 C00H H00D 113.9 . . ?
C009 C00H H00E 113.9 . . ?
H00D C00H H00E 111.1 . . ?
N003 C00I H00I 118.0 . . ?
N003 C00I C00N 124.0(3) . . ?
C00N C00I H00I 118.0 . . ?
C00A C00J H00J 119.7 . . ?
C00L C00J C00A 120.6(2) . . ?
C00L C00J H00J 119.7 . . ?
C009 C00K H00F 109.2 . . ?
C009 C00K H00G 109.2 . . ?
C00G C00K C009 112.11(19) . . ?
C00G C00K H00F 109.2 . . ?
C00G C00K H00G 109.2 . . ?
H00F C00K H00G 107.9 . . ?
C00C C00L H00L 119.2 . . ?
C00J C00L C00C 121.5(2) . . ?
C00J C00L H00L 119.2 . . ?
C00A C00M H00M 119.9 . . ?
C00N C00M C00A 120.2(2) . . ?
C00N C00M H00M 119.9 . . ?
C00I C00N H00N 120.5 . . ?
C00M C00N C00I 119.1(2) . . ?
C00M C00N H00N 120.5 . . ?

loop_
_geom_bond_atom_site_label_1
_geom_bond_atom_site_label_2
_geom_bond_distance
_geom_bond_site_symmetry_2
_geom_bond_publ_flag
O001 C005 1.217(2) . ?
N002 H002 0.8600 . ?
N002 C005 1.355(2) . ?
N002 C007 1.405(2) . ?
N003 C006 1.363(3) . ?
N003 C00I 1.317(3) . ?
C004 H004 0.9800 . ?
C004 C005 1.509(3) . ?
C004 C008 1.559(2) . ?
C004 C009 1.565(3) . ?
C006 C007 1.429(3) . ?
C006 C00A 1.414(3) . ?
C007 C00C 1.366(3) . ?
C008 H008 0.9800 . ?
C008 C00E 1.521(3) . ?
C008 C00H 1.533(3) . ?
C009 H009 0.9800 . ?
C009 C00H 1.537(3) . ?
C009 C00K 1.528(3) . ?
C00A C00J 1.402(3) . ?
C00A C00M 1.415(3) . ?
N00B C00F 1.132(3) . ?
C00C H00C 0.9300 . ?
C00C C00L 1.413(3) . ?
N00D C00G 1.139(3) . ?
C00E H00A 0.9700 . ?
C00E H00B 0.9700 . ?
C00E C00F 1.468(3) . ?
C00G C00K 1.458(4) . ?
C00H H00D 0.9700 . ?
C00H H00E 0.9700 . ?
C00I H00I 0.9300 . ?
C00I C00N 1.402(4) . ?
C00J H00J 0.9300 . ?
C00J C00L 1.353(4) . ?
C00K H00F 0.9700 . ?
C00K H00G 0.9700 . ?
C00L H00L 0.9300 . ?
C00M H00M 0.9300 . ?
C00M C00N 1.346(4) . ?
C00N H00N 0.9300 . ?

loop_
_geom_torsion_atom_site_label_1
_geom_torsion_atom_site_label_2
_geom_torsion_atom_site_label_3
_geom_torsion_atom_site_label_4
_geom_torsion
_geom_torsion_site_symmetry_1
_geom_torsion_site_symmetry_2
_geom_torsion_site_symmetry_3
_geom_torsion_site_symmetry_4
_geom_torsion_publ_flag
N002 C007 C00C C00L -176.77(19) . . . . ?
N003 C006 C007 N002 -2.4(2) . . . . ?
N003 C006 C007 C00C 178.94(18) . . . . ?
N003 C006 C00A C00J 179.60(19) . . . . ?
N003 C006 C00A C00M 0.4(3) . . . . ?
N003 C00I C00N C00M 0.5(4) . . . . ?
C004 C008 C00E C00F 176.22(19) . . . . ?
C004 C008 C00H C009 16.89(16) . . . . ?
C004 C009 C00H C008 -16.82(15) . . . . ?
C004 C009 C00K C00G 73.4(3) . . . . ?
C005 N002 C007 C006 -178.69(18) . . . . ?
C005 N002 C007 C00C -0.1(3) . . . . ?
C005 C004 C008 C00E -24.2(3) . . . . ?
C005 C004 C008 C00H 98.48(18) . . . . ?
C005 C004 C009 C00H -99.90(18) . . . . ?
C005 C004 C009 C00K 20.5(3) . . . . ?
C006 N003 C00I C00N -1.7(3) . . . . ?
C006 C007 C00C C00L 1.7(3) . . . . ?
C006 C00A C00J C00L 1.1(3) . . . . ?
C006 C00A C00M C00N -1.7(3) . . . . ?
C007 N002 C005 O001 -5.8(3) . . . . ?
C007 N002 C005 C004 172.35(18) . . . . ?
C007 C006 C00A C00J 0.3(3) . . . . ?
C007 C006 C00A C00M -178.88(17) . . . . ?
C007 C00C C00L C00J -0.3(4) . . . . ?
C008 C004 C005 O001 -46.4(3) . . . . ?
C008 C004 C005 N002 135.41(18) . . . . ?
C008 C004 C009 C00H 16.56(16) . . . . ?
C008 C004 C009 C00K 136.97(19) . . . . ?
C009 C004 C005 O001 51.8(3) . . . . ?
C009 C004 C005 N002 -126.36(18) . . . . ?
C009 C004 C008 C00E -139.25(19) . . . . ?
C009 C004 C008 C00H -16.60(16) . . . . ?
C00A C006 C007 N002 176.93(16) . . . . ?
C00A C006 C007 C00C -1.7(3) . . . . ?
C00A C00J C00L C00C -1.1(4) . . . . ?
C00A C00M C00N C00I 1.3(4) . . . . ?
C00E C008 C00H C009 141.89(18) . . . . ?
C00H C008 C00E C00F 68.2(2) . . . . ?
C00H C009 C00K C00G 179.94(19) . . . . ?
C00I N003 C006 C007 -179.48(18) . . . . ?
C00I N003 C006 C00A 1.2(3) . . . . ?
C00J C00A C00M C00N 179.2(2) . . . . ?
C00K C009 C00H C008 -141.66(19) . . . . ?
C00M C00A C00J C00L -179.8(2) . . . . ?
